data_7025316
loop_
_publ_author_name
'Mereacre, Valeriu'
'Akhtar, Muhammad Nadeem'
'Lan, Yanhua'
'Ako, Ayuk M.'
'Cl\'erac, Rodolphe'
'Anson, Christopher E.'
'Powell, Annie K.'

_publ_section_title
;
 Structures and magnetic properties of Mn(III)&#x2084;Ln(III)&#x2084;
 aggregates with a &quot;square-in-square&quot; topology.
;
_journal_issue 20
_journal_name_full 'Dalton transactions (Cambridge, England : 2003)'
_journal_page_first 4918
_journal_page_last 4927
_journal_paper_doi 10.1039/b926899e
_journal_volume 39
_journal_year 2010
_chemical_formula_sum 'C80 H150 Dy4 Mn4 N10 O32'
_chemical_formula_weight 2633.86
_chemical_name_systematic
;
?
;
_space_group_IT_number 220
_symmetry_cell_setting cubic
_symmetry_space_group_name_Hall 'I -4bd 2c 3'
_symmetry_space_group_name_H-M 'I -4 3 d'
_atom_sites_solution_hydrogens geom
_atom_sites_solution_primary direct
_atom_sites_solution_secondary difmap
_audit_creation_method SHELXL-97
_cell_angle_alpha 90.00
_cell_angle_beta 90.00
_cell_angle_gamma 90.00
_cell_formula_units_Z 12
_cell_length_a 31.9794(9)
_cell_length_b 31.9794(9)
_cell_length_c 31.9794(9)
_cell_measurement_reflns_used 27057
_cell_measurement_temperature 100(2)
_cell_measurement_theta_max 27.98
_cell_measurement_theta_min 2.38
_cell_volume 32704.8(16)
_computing_cell_refinement 'SMART-NT 5.6 (Bruker AXS Inc., 2000)'
_computing_data_collection 'SMART-NT 5.6 (Bruker AXS Inc., 2000)'
_computing_data_reduction 'SAINT+ 6.0 (Bruker AXS Inc., 2000)'
_computing_molecular_graphics 'Diamond 2.1 (Crystal Impact, 1998)'
_computing_publication_material 'SHELXTL 6.14 (BrukerAXS Inc., 2003)'
_computing_structure_refinement 'SHELXTL 6.14 (BrukerAXS Inc., 2003)'
_computing_structure_solution 'SHELXTL 6.14 (BrukerAXS Inc., 2003)'
_diffrn_ambient_temperature 100(2)
_diffrn_detector_area_resol_mean 8.333
_diffrn_measured_fraction_theta_full 0.997
_diffrn_measured_fraction_theta_max 0.997
_diffrn_measurement_device_type 'Bruker SMART Apex'
_diffrn_measurement_method 'CCD area detector'
_diffrn_radiation_monochromator graphite
_diffrn_radiation_source 'rotating anode'
_diffrn_radiation_type MoK\a
_diffrn_radiation_wavelength 0.71073
_diffrn_reflns_av_R_equivalents 0.0314
_diffrn_reflns_av_sigmaI/netI 0.0135
_diffrn_reflns_limit_h_max 37
_diffrn_reflns_limit_h_min -40
_diffrn_reflns_limit_k_max 20
_diffrn_reflns_limit_k_min -41
_diffrn_reflns_limit_l_max 35
_diffrn_reflns_limit_l_min -40
_diffrn_reflns_number 78728
_diffrn_reflns_theta_full 25.00
_diffrn_reflns_theta_max 27.34
_diffrn_reflns_theta_min 2.38
_exptl_absorpt_coefficient_mu 3.226
_exptl_absorpt_correction_T_max 0.563
_exptl_absorpt_correction_T_min 0.453
_exptl_absorpt_correction_type multi-scan
_exptl_absorpt_process_details 'SADABS (Bruker AXS Inc., 2000)'
_exptl_crystal_colour 'pale brown'
_exptl_crystal_density_diffrn 1.605
_exptl_crystal_density_method 'not measured'
_exptl_crystal_description 'multi-faceted block'
_exptl_crystal_F_000 15840
_exptl_crystal_size_max 0.32
_exptl_crystal_size_mid 0.29
_exptl_crystal_size_min 0.25
_refine_diff_density_max 0.824
_refine_diff_density_min -0.322
_refine_diff_density_rms 0.075
_refine_ls_abs_structure_details 'Flack H D (1983), Acta Cryst. A39, 876-881'
_refine_ls_abs_structure_Flack -0.032(9)
_refine_ls_extinction_method none
_refine_ls_goodness_of_fit_ref 1.042
_refine_ls_hydrogen_treatment mixed
_refine_ls_matrix_type full
_refine_ls_number_parameters 338
_refine_ls_number_reflns 6154
_refine_ls_number_restraints 7
_refine_ls_restrained_S_all 1.041
_refine_ls_R_factor_all 0.0260
_refine_ls_R_factor_gt 0.0237
_refine_ls_shift/su_max 0.003
_refine_ls_shift/su_mean 0.000
_refine_ls_structure_factor_coef Fsqd
_refine_ls_weighting_details 'calc w=1/[\s^2^(Fo^2^)+(0.0349P)^2^+64.3157P] where P=(Fo^2^+2Fc^2^)/3'
_refine_ls_weighting_scheme calc
_refine_ls_wR_factor_gt 0.0580
_refine_ls_wR_factor_ref 0.0594
_reflns_number_gt 5839
_reflns_number_total 6154
_reflns_threshold_expression >2sigma(I)
_cod_data_source_file b926899e.txt
_cod_data_source_block l487
_cod_database_code 7025316

loop_
_symmetry_equiv_pos_as_xyz
'x, y, z'
'-x+1/2, -y, z+1/2'
'-x, y+1/2, -z+1/2'
'x+1/2, -y+1/2, -z'
'z, x, y'
'z+1/2, -x+1/2, -y'
'-z+1/2, -x, y+1/2'
'-z, x+1/2, -y+1/2'
'y, z, x'
'-y, z+1/2, -x+1/2'
'y+1/2, -z+1/2, -x'
'-y+1/2, -z, x+1/2'
'y+1/4, x+1/4, z+1/4'
'-y+1/4, -x+3/4, z+3/4'
'y+3/4, -x+1/4, -z+3/4'
'-y+3/4, x+3/4, -z+1/4'
'x+1/4, z+1/4, y+1/4'
'-x+3/4, z+3/4, -y+1/4'
'-x+1/4, -z+3/4, y+3/4'
'x+3/4, -z+1/4, -y+3/4'
'z+1/4, y+1/4, x+1/4'
'z+3/4, -y+1/4, -x+3/4'
'-z+3/4, y+3/4, -x+1/4'
'-z+1/4, -y+3/4, x+3/4'
'x+1/2, y+1/2, z+1/2'
'-x+1, -y+1/2, z+1'
'-x+1/2, y+1, -z+1'
'x+1, -y+1, -z+1/2'
'z+1/2, x+1/2, y+1/2'
'z+1, -x+1, -y+1/2'
'-z+1, -x+1/2, y+1'
'-z+1/2, x+1, -y+1'
'y+1/2, z+1/2, x+1/2'
'-y+1/2, z+1, -x+1'
'y+1, -z+1, -x+1/2'
'-y+1, -z+1/2, x+1'
'y+3/4, x+3/4, z+3/4'
'-y+3/4, -x+5/4, z+5/4'
'y+5/4, -x+3/4, -z+5/4'
'-y+5/4, x+5/4, -z+3/4'
'x+3/4, z+3/4, y+3/4'
'-x+5/4, z+5/4, -y+3/4'
'-x+3/4, -z+5/4, y+5/4'
'x+5/4, -z+3/4, -y+5/4'
'z+3/4, y+3/4, x+3/4'
'z+5/4, -y+3/4, -x+5/4'
'-z+5/4, y+5/4, -x+3/4'
'-z+3/4, -y+5/4, x+5/4'

loop_
_atom_site_label
_atom_site_type_symbol
_atom_site_fract_x
_atom_site_fract_y
_atom_site_fract_z
_atom_site_U_iso_or_equiv
_atom_site_adp_type
_atom_site_occupancy
_atom_site_symmetry_multiplicity
_atom_site_calc_flag
_atom_site_refinement_flags
_atom_site_disorder_assembly
_atom_site_disorder_group
Dy1 Dy 0.070903(5) 0.301272(5) 0.875700(5) 0.02889(5) Uani 1 1 d . . .
Mn1 Mn 0.022168(18) 0.387437(17) 0.837839(18) 0.02922(12) Uani 1 1 d . . .
O1 O 0.01159(8) 0.32064(8) 0.83787(8) 0.0302(5) Uani 1 1 d D . .
H1 H 0.0171(15) 0.3087(14) 0.8159(11) 0.036 Uiso 1 1 d D . .
N1 N 0.03562(11) 0.45620(10) 0.87080(11) 0.0364(7) Uani 1 1 d . . .
C1 C 0.06998(14) 0.44563(13) 0.90007(14) 0.0413(9) Uani 1 1 d . . .
H1A H 0.0584 0.4432 0.9287 0.050 Uiso 1 1 calc R . .
H1B H 0.0906 0.4687 0.9001 0.050 Uiso 1 1 calc R . .
C2 C 0.09211(18) 0.40519(18) 0.8889(2) 0.0623(14) Uani 1 1 d . . .
H2A H 0.1104 0.4097 0.8644 0.075 Uiso 1 1 calc R . .
H2B H 0.1098 0.3961 0.9127 0.075 Uiso 1 1 calc R . .
O2 O 0.06267(8) 0.37431(8) 0.87981(8) 0.0331(5) Uani 1 1 d . . .
C3 C -0.00440(15) 0.45986(14) 0.89464(15) 0.0459(10) Uani 1 1 d . . .
H3A H -0.0001 0.4785 0.9190 0.055 Uiso 1 1 calc R . .
H3B H -0.0259 0.4728 0.8765 0.055 Uiso 1 1 calc R . .
C4 C -0.0197(2) 0.41864(17) 0.90942(19) 0.0653(16) Uani 1 1 d . . .
H4A H -0.0005 0.4079 0.9312 0.078 Uiso 1 1 calc R . .
H4B H -0.0476 0.4222 0.9223 0.078 Uiso 1 1 calc R . .
O3 O -0.02244(8) 0.38920(8) 0.87671(9) 0.0334(5) Uani 1 1 d . . .
C5 C 0.04470(16) 0.49474(13) 0.84375(14) 0.0448(10) Uani 1 1 d . . .
C6 C 0.04699(17) 0.53484(13) 0.86980(16) 0.0503(11) Uani 1 1 d . . .
H6A H 0.0680 0.5315 0.8919 0.075 Uiso 1 1 calc R . .
H6B H 0.0197 0.5403 0.8825 0.075 Uiso 1 1 calc R . .
H6C H 0.0548 0.5583 0.8517 0.075 Uiso 1 1 calc R . .
C7 C 0.0873(2) 0.48829(16) 0.8216(2) 0.0690(17) Uani 1 1 d . . .
H7A H 0.1095 0.4861 0.8425 0.104 Uiso 1 1 calc R . .
H7B H 0.0930 0.5122 0.8032 0.104 Uiso 1 1 calc R . .
H7C H 0.0864 0.4626 0.8049 0.104 Uiso 1 1 calc R . .
C8 C 0.0125(2) 0.4982(2) 0.8105(2) 0.087(2) Uani 1 1 d . . .
H8A H -0.0150 0.5023 0.8234 0.130 Uiso 1 1 calc R . .
H8B H 0.0122 0.4726 0.7938 0.130 Uiso 1 1 calc R . .
H8C H 0.0189 0.5222 0.7925 0.130 Uiso 1 1 calc R . .
O4 O 0.06514(8) 0.38740(8) 0.79502(8) 0.0339(6) Uani 1 1 d . . .
O5 O 0.10067(9) 0.32967(8) 0.81389(9) 0.0359(6) Uani 1 1 d . . .
C9 C 0.09398(13) 0.35997(12) 0.78999(12) 0.0343(8) Uani 1 1 d . A .
C10 C 0.12207(15) 0.36728(15) 0.75209(14) 0.0462(10) Uani 1 1 d . . .
C11A C 0.1624(3) 0.3861(3) 0.7735(3) 0.062(3) Uani 0.57 1 d P A 1
H11A H 0.1553 0.4124 0.7874 0.093 Uiso 0.57 1 calc PR A 1
H11B H 0.1838 0.3912 0.7522 0.093 Uiso 0.57 1 calc PR A 1
H11C H 0.1732 0.3662 0.7942 0.093 Uiso 0.57 1 calc PR A 1
C12A C 0.1317(4) 0.3267(3) 0.7326(3) 0.062(3) Uani 0.57 1 d P A 1
H12A H 0.1412 0.3071 0.7541 0.093 Uiso 0.57 1 calc PR A 1
H12B H 0.1538 0.3304 0.7117 0.093 Uiso 0.57 1 calc PR A 1
H12C H 0.1066 0.3156 0.7191 0.093 Uiso 0.57 1 calc PR A 1
C13A C 0.1056(4) 0.4007(4) 0.7246(3) 0.084(4) Uani 0.57 1 d P A 1
H13A H 0.1001 0.4258 0.7413 0.126 Uiso 0.57 1 calc PR A 1
H13B H 0.0795 0.3912 0.7115 0.126 Uiso 0.57 1 calc PR A 1
H13C H 0.1262 0.4071 0.7029 0.126 Uiso 0.57 1 calc PR A 1
C11B C 0.1573(5) 0.3326(6) 0.7499(4) 0.081(6) Uani 0.43 1 d P A 2
H11D H 0.1446 0.3049 0.7531 0.121 Uiso 0.43 1 calc PR A 2
H11E H 0.1775 0.3373 0.7724 0.121 Uiso 0.43 1 calc PR A 2
H11F H 0.1715 0.3343 0.7228 0.121 Uiso 0.43 1 calc PR A 2
C12B C 0.0924(5) 0.3580(6) 0.7135(4) 0.074(4) Uani 0.43 1 d P A 2
H12D H 0.0807 0.3298 0.7161 0.111 Uiso 0.43 1 calc PR A 2
H12E H 0.1085 0.3601 0.6875 0.111 Uiso 0.43 1 calc PR A 2
H12F H 0.0696 0.3785 0.7130 0.111 Uiso 0.43 1 calc PR A 2
C13B C 0.1390(5) 0.4093(4) 0.7475(5) 0.067(4) Uani 0.43 1 d P A 2
H13D H 0.1566 0.4106 0.7225 0.100 Uiso 0.43 1 calc PR A 2
H13E H 0.1558 0.4163 0.7722 0.100 Uiso 0.43 1 calc PR A 2
H13F H 0.1160 0.4294 0.7449 0.100 Uiso 0.43 1 calc PR A 2
O6 O -0.01691(8) 0.39822(9) 0.79251(8) 0.0346(6) Uani 1 1 d . . .
O7 O -0.06976(9) 0.35559(9) 0.81085(9) 0.0382(6) Uani 1 1 d . . .
C14 C -0.05296(13) 0.38149(12) 0.78670(12) 0.0332(8) Uani 1 1 d . . .
C15 C -0.07476(14) 0.39442(15) 0.74608(15) 0.0452(10) Uani 1 1 d . . .
C16 C -0.11910(17) 0.3786(2) 0.74468(19) 0.0649(15) Uani 1 1 d . . .
H16A H -0.1345 0.3892 0.7690 0.097 Uiso 1 1 calc R . .
H16B H -0.1190 0.3480 0.7452 0.097 Uiso 1 1 calc R . .
H16C H -0.1326 0.3884 0.7190 0.097 Uiso 1 1 calc R . .
C17 C -0.0483(2) 0.3796(3) 0.71007(17) 0.084(2) Uani 1 1 d . . .
H17A H -0.0616 0.3876 0.6837 0.126 Uiso 1 1 calc R . .
H17B H -0.0456 0.3491 0.7113 0.126 Uiso 1 1 calc R . .
H17C H -0.0205 0.3924 0.7119 0.126 Uiso 1 1 calc R . .
C18 C -0.07615(17) 0.44264(16) 0.7448(2) 0.0630(15) Uani 1 1 d . . .
H18A H -0.0929 0.4530 0.7683 0.094 Uiso 1 1 calc R . .
H18B H -0.0887 0.4518 0.7185 0.094 Uiso 1 1 calc R . .
H18C H -0.0477 0.4537 0.7470 0.094 Uiso 1 1 calc R . .
N2 N 0.05897(10) 0.24137(11) 0.82721(10) 0.0329(7) Uani 1 1 d . . .
C19 C 0.0699(2) 0.23837(17) 0.79208(14) 0.0558(13) Uani 1 1 d . . .
O8 O 0.08408(19) 0.23453(19) 0.75799(14) 0.0983(17) Uani 1 1 d . . .
C32 C 0.0008(13) 0.2426(9) 0.6942(5) 0.114(10) Uani 0.50 1 d PU . .
H32A H -0.0289 0.2356 0.6961 0.171 Uiso 0.50 1 calc PR . .
H32B H 0.0177 0.2181 0.7017 0.171 Uiso 0.50 1 calc PR . .
H32C H 0.0075 0.2512 0.6655 0.171 Uiso 0.50 1 calc PR . .
C31 C 0.0104(5) 0.2773(5) 0.7233(4) 0.073(4) Uani 0.50 1 d P . .
N31 N 0.0158(3) 0.3037(3) 0.7448(4) 0.071(3) Uani 0.50 1 d P . .

loop_
_atom_site_aniso_label
_atom_site_aniso_U_11
_atom_site_aniso_U_22
_atom_site_aniso_U_33
_atom_site_aniso_U_23
_atom_site_aniso_U_13
_atom_site_aniso_U_12
Dy1 0.02982(9) 0.02900(9) 0.02784(8) 0.00198(6) -0.00231(7) 0.00102(6)
Mn1 0.0317(3) 0.0283(3) 0.0277(3) 0.0029(2) 0.0002(2) -0.0003(2)
O1 0.0329(13) 0.0304(13) 0.0272(12) 0.0007(10) 0.0021(10) 0.0019(10)
N1 0.0444(18) 0.0291(16) 0.0358(17) 0.0018(14) 0.0024(14) -0.0012(13)
C1 0.046(2) 0.038(2) 0.039(2) 0.0030(17) -0.0034(18) -0.0115(18)
C2 0.057(3) 0.059(3) 0.071(4) 0.003(3) -0.019(3) -0.017(2)
O2 0.0384(13) 0.0292(12) 0.0317(13) 0.0012(11) -0.0021(10) -0.0021(10)
C3 0.049(3) 0.039(2) 0.050(2) -0.0070(19) 0.011(2) 0.0017(19)
C4 0.080(4) 0.051(3) 0.064(3) -0.016(3) 0.029(3) -0.012(3)
O3 0.0360(13) 0.0314(13) 0.0329(13) 0.0012(11) 0.0031(11) -0.0018(10)
C5 0.061(3) 0.032(2) 0.041(2) 0.0041(17) 0.002(2) -0.0069(19)
C6 0.069(3) 0.031(2) 0.052(3) 0.0004(18) 0.007(2) -0.005(2)
C7 0.098(4) 0.038(3) 0.071(4) 0.009(2) 0.040(3) -0.004(3)
C8 0.119(6) 0.067(4) 0.075(4) 0.041(3) -0.041(4) -0.037(4)
O4 0.0323(13) 0.0351(14) 0.0342(14) 0.0045(11) 0.0036(11) -0.0014(11)
O5 0.0374(14) 0.0341(14) 0.0361(14) 0.0034(11) 0.0032(11) 0.0030(11)
C9 0.041(2) 0.0333(19) 0.0282(18) 0.0014(15) 0.0012(15) -0.0083(16)
C10 0.043(2) 0.056(3) 0.039(2) 0.0037(19) 0.0144(18) -0.001(2)
C11A 0.052(5) 0.069(6) 0.066(6) -0.007(5) 0.018(4) -0.026(5)
C12A 0.082(7) 0.062(6) 0.042(5) -0.007(4) 0.022(5) -0.014(5)
C13A 0.087(8) 0.114(10) 0.051(6) 0.046(7) 0.036(6) 0.035(8)
C11B 0.084(10) 0.125(14) 0.034(6) 0.014(8) 0.038(7) 0.062(10)
C12B 0.096(11) 0.100(11) 0.026(5) -0.012(6) 0.011(6) 0.002(9)
C13B 0.074(9) 0.063(8) 0.063(8) 0.005(7) 0.025(7) -0.003(7)
O6 0.0344(14) 0.0362(14) 0.0331(14) 0.0047(11) -0.0019(11) 0.0015(11)
O7 0.0384(14) 0.0396(15) 0.0367(15) 0.0069(12) -0.0019(12) 0.0021(12)
C14 0.040(2) 0.0294(18) 0.0308(18) 0.0021(14) -0.0011(15) 0.0064(16)
C15 0.043(2) 0.048(2) 0.045(2) 0.011(2) -0.0086(19) -0.0018(19)
C16 0.059(3) 0.070(3) 0.066(3) 0.025(3) -0.026(3) -0.011(3)
C17 0.085(4) 0.132(6) 0.036(3) -0.011(3) -0.009(3) 0.029(4)
C18 0.050(3) 0.052(3) 0.087(4) 0.026(3) -0.014(3) 0.005(2)
N2 0.0315(17) 0.0387(17) 0.0285(16) -0.0021(13) -0.0019(12) 0.0004(13)
C19 0.074(3) 0.061(3) 0.033(2) -0.007(2) -0.005(2) -0.004(3)
O8 0.121(4) 0.121(5) 0.053(3) -0.022(3) 0.026(3) -0.013(3)
C32 0.082(9) 0.14(3) 0.118(12) -0.091(18) -0.011(19) 0.014(17)
C31 0.078(8) 0.084(9) 0.057(7) -0.032(6) -0.013(6) 0.023(7)
N31 0.066(6) 0.065(6) 0.084(7) -0.014(6) -0.003(5) 0.003(5)

loop_
_atom_type_symbol
_atom_type_description
_atom_type_scat_dispersion_real
_atom_type_scat_dispersion_imag
_atom_type_scat_source
C C 0.0033 0.0016 'International Tables Vol C Tables 4.2.6.8 and 6.1.1.4'
H H 0.0000 0.0000 'International Tables Vol C Tables 4.2.6.8 and 6.1.1.4'
N N 0.0061 0.0033 'International Tables Vol C Tables 4.2.6.8 and 6.1.1.4'
O O 0.0106 0.0060 'International Tables Vol C Tables 4.2.6.8 and 6.1.1.4'
Mn Mn 0.3368 0.7283 'International Tables Vol C Tables 4.2.6.8 and 6.1.1.4'
Dy Dy -0.1892 4.4098 'International Tables Vol C Tables 4.2.6.8 and 6.1.1.4'

loop_
_geom_angle_atom_site_label_1
_geom_angle_atom_site_label_2
_geom_angle_atom_site_label_3
_geom_angle
_geom_angle_site_symmetry_1
_geom_angle_site_symmetry_3
O1 Dy1 O1 119.12(12) 15_456 .
O1 Dy1 O2 146.11(9) 15_456 .
O1 Dy1 O2 71.02(9) . .
O1 Dy1 O3 71.53(9) 15_456 15_456
O1 Dy1 O3 146.60(9) . 15_456
O2 Dy1 O3 119.37(9) . 15_456
O1 Dy1 O5 138.56(9) 15_456 .
O1 Dy1 O5 78.04(9) . .
O2 Dy1 O5 73.25(9) . .
O3 Dy1 O5 75.67(9) 15_456 .
O1 Dy1 O7 77.87(9) 15_456 15_456
O1 Dy1 O7 138.83(10) . 15_456
O2 Dy1 O7 76.04(10) . 15_456
O3 Dy1 O7 72.30(10) 15_456 15_456
O5 Dy1 O7 115.26(10) . 15_456
O1 Dy1 N2 69.30(10) 15_456 .
O1 Dy1 N2 75.95(10) . .
O2 Dy1 N2 141.24(10) . .
O3 Dy1 N2 79.75(10) 15_456 .
O5 Dy1 N2 80.65(10) . .
O7 Dy1 N2 142.18(10) 15_456 .
O1 Dy1 N2 77.35(10) 15_456 40_446
O1 Dy1 N2 68.90(10) . 40_446
O2 Dy1 N2 77.31(10) . 40_446
O3 Dy1 N2 142.04(10) 15_456 40_446
O5 Dy1 N2 141.30(10) . 40_446
O7 Dy1 N2 80.46(10) 15_456 40_446
N2 Dy1 N2 109.09(14) . 40_446
O3 Mn1 O2 93.22(12) . .
O3 Mn1 O4 175.82(12) . .
O2 Mn1 O4 90.89(12) . .
O3 Mn1 O6 90.00(12) . .
O2 Mn1 O6 175.99(12) . .
O4 Mn1 O6 85.93(11) . .
O3 Mn1 O1 84.91(10) . .
O2 Mn1 O1 83.61(11) . .
O4 Mn1 O1 96.35(11) . .
O6 Mn1 O1 94.30(11) . .
O3 Mn1 N1 79.91(11) . .
O2 Mn1 N1 77.20(11) . .
O4 Mn1 N1 100.25(12) . .
O6 Mn1 N1 105.75(12) . .
O1 Mn1 N1 154.70(11) . .
Mn1 O1 Dy1 97.58(10) . 40_446
Mn1 O1 Dy1 97.78(10) . .
Dy1 O1 Dy1 116.38(11) 40_446 .
Mn1 O1 H1 115(3) . .
Dy1 O1 H1 128(3) 40_446 .
Dy1 O1 H1 98(3) . .
C1 N1 C3 109.3(3) . .
C1 N1 C5 113.5(3) . .
C3 N1 C5 112.8(3) . .
C1 N1 Mn1 101.2(2) . .
C3 N1 Mn1 97.9(2) . .
C5 N1 Mn1 120.4(3) . .
N1 C1 C2 113.1(4) . .
N1 C1 H1A 109.0 . .
C2 C1 H1A 109.0 . .
N1 C1 H1B 109.0 . .
C2 C1 H1B 109.0 . .
H1A C1 H1B 107.8 . .
O2 C2 C1 109.7(4) . .
O2 C2 H2A 109.7 . .
C1 C2 H2A 109.7 . .
O2 C2 H2B 109.7 . .
C1 C2 H2B 109.7 . .
H2A C2 H2B 108.2 . .
C2 O2 Mn1 116.6(3) . .
C2 O2 Dy1 129.7(3) . .
Mn1 O2 Dy1 104.74(11) . .
C4 C3 N1 112.0(4) . .
C4 C3 H3A 109.2 . .
N1 C3 H3A 109.2 . .
C4 C3 H3B 109.2 . .
N1 C3 H3B 109.2 . .
H3A C3 H3B 107.9 . .
O3 C4 C3 112.2(4) . .
O3 C4 H4A 109.2 . .
C3 C4 H4A 109.2 . .
O3 C4 H4B 109.2 . .
C3 C4 H4B 109.2 . .
H4A C4 H4B 107.9 . .
C4 O3 Mn1 117.4(3) . .
C4 O3 Dy1 131.5(3) . 40_446
Mn1 O3 Dy1 104.13(11) . 40_446
C8 C5 C6 111.1(5) . .
C8 C5 N1 109.4(4) . .
C6 C5 N1 112.0(4) . .
C8 C5 C7 107.0(5) . .
C6 C5 C7 108.6(4) . .
N1 C5 C7 108.5(4) . .
C5 C6 H6A 109.5 . .
C5 C6 H6B 109.5 . .
H6A C6 H6B 109.5 . .
C5 C6 H6C 109.5 . .
H6A C6 H6C 109.5 . .
H6B C6 H6C 109.5 . .
C5 C7 H7A 109.5 . .
C5 C7 H7B 109.5 . .
H7A C7 H7B 109.5 . .
C5 C7 H7C 109.5 . .
H7A C7 H7C 109.5 . .
H7B C7 H7C 109.5 . .
C5 C8 H8A 109.5 . .
C5 C8 H8B 109.5 . .
H8A C8 H8B 109.5 . .
C5 C8 H8C 109.5 . .
H8A C8 H8C 109.5 . .
H8B C8 H8C 109.5 . .
C9 O4 Mn1 126.7(2) . .
C9 O5 Dy1 137.3(3) . .
O5 C9 O4 125.1(4) . .
O5 C9 C10 120.2(4) . .
O4 C9 C10 114.7(3) . .
C12A C10 C13A 117.4(8) . .
C13B C10 C9 116.0(6) . .
C12A C10 C9 108.9(5) . .
C13A C10 C9 111.8(5) . .
C12A C10 C11A 110.3(7) . .
C13A C10 C11A 105.9(8) . .
C9 C10 C11A 101.2(5) . .
C13B C10 C11B 112.2(10) . .
C9 C10 C11B 110.3(6) . .
C13B C10 C12B 108.5(10) . .
C9 C10 C12B 103.7(6) . .
C11B C10 C12B 105.1(10) . .
C10 C11A H11A 109.5 . .
C10 C11A H11B 109.5 . .
H11A C11A H11B 109.5 . .
C10 C11A H11C 109.5 . .
H11A C11A H11C 109.5 . .
H11B C11A H11C 109.5 . .
C10 C12A H12A 109.5 . .
C10 C12A H12B 109.5 . .
H12A C12A H12B 109.5 . .
C10 C12A H12C 109.5 . .
H12A C12A H12C 109.5 . .
H12B C12A H12C 109.5 . .
C10 C13A H13A 109.5 . .
C10 C13A H13B 109.5 . .
H13A C13A H13B 109.5 . .
C10 C13A H13C 109.5 . .
H13A C13A H13C 109.5 . .
H13B C13A H13C 109.5 . .
C10 C11B H11D 109.5 . .
C10 C11B H11E 109.5 . .
H11D C11B H11E 109.5 . .
C10 C11B H11F 109.5 . .
H11D C11B H11F 109.5 . .
H11E C11B H11F 109.5 . .
C10 C12B H12D 109.5 . .
C10 C12B H12E 109.5 . .
H12D C12B H12E 109.5 . .
C10 C12B H12F 109.5 . .
H12D C12B H12F 109.5 . .
H12E C12B H12F 109.5 . .
C10 C13B H13D 109.5 . .
C10 C13B H13E 109.5 . .
H13D C13B H13E 109.5 . .
C10 C13B H13F 109.5 . .
H13D C13B H13F 109.5 . .
H13E C13B H13F 109.5 . .
C14 O6 Mn1 127.6(2) . .
C14 O7 Dy1 136.4(3) . 40_446
O7 C14 O6 124.8(3) . .
O7 C14 C15 120.4(4) . .
O6 C14 C15 114.8(3) . .
C17 C15 C16 113.6(5) . .
C17 C15 C14 108.0(4) . .
C16 C15 C14 111.3(4) . .
C17 C15 C18 108.2(5) . .
C16 C15 C18 107.9(4) . .
C14 C15 C18 107.7(4) . .
C15 C16 H16A 109.5 . .
C15 C16 H16B 109.5 . .
H16A C16 H16B 109.5 . .
C15 C16 H16C 109.5 . .
H16A C16 H16C 109.5 . .
H16B C16 H16C 109.5 . .
C15 C17 H17A 109.5 . .
C15 C17 H17B 109.5 . .
H17A C17 H17B 109.5 . .
C15 C17 H17C 109.5 . .
H17A C17 H17C 109.5 . .
H17B C17 H17C 109.5 . .
C15 C18 H18A 109.5 . .
C15 C18 H18B 109.5 . .
H18A C18 H18B 109.5 . .
C15 C18 H18C 109.5 . .
H18A C18 H18C 109.5 . .
H18B C18 H18C 109.5 . .
C19 N2 Dy1 127.5(3) . .
C19 N2 Dy1 122.4(3) . 15_456
Dy1 N2 Dy1 104.57(11) . 15_456
N2 C19 O8 174.7(7) . .
C31 C32 H32A 109.5 . .
C31 C32 H32B 109.5 . .
H32A C32 H32B 109.5 . .
C31 C32 H32C 109.5 . .
H32A C32 H32C 109.5 . .
H32B C32 H32C 109.5 . .
N31 C31 C32 177(2) . .

loop_
_geom_bond_atom_site_label_1
_geom_bond_atom_site_label_2
_geom_bond_distance
_geom_bond_site_symmetry_2
Dy1 O1 2.324(3) 15_456
Dy1 O1 2.333(3) .
Dy1 O2 2.354(3) .
Dy1 O3 2.372(3) 15_456
Dy1 O5 2.374(3) .
Dy1 O7 2.387(3) 15_456
Dy1 N2 2.494(3) .
Dy1 N2 2.509(3) 40_446
Dy1 Mn1 3.3768(6) 15_456
Dy1 Mn1 3.3893(6) .
Dy1 Dy1 3.9575(3) 15_456
Mn1 O3 1.893(3) .
Mn1 O2 1.912(3) .
Mn1 O4 1.940(3) .
Mn1 O6 1.945(3) .
Mn1 O1 2.163(3) .
Mn1 N1 2.476(3) .
O1 Dy1 2.324(3) 40_446
O1 H1 0.82(3) .
N1 C1 1.482(6) .
N1 C3 1.494(6) .
N1 C5 1.534(5) .
C1 C2 1.517(8) .
C1 H1A 0.9900 .
C1 H1B 0.9900 .
C2 O2 1.395(5) .
C2 H2A 0.9900 .
C2 H2B 0.9900 .
C3 C4 1.483(7) .
C3 H3A 0.9900 .
C3 H3B 0.9900 .
C4 O3 1.410(6) .
C4 H4A 0.9900 .
C4 H4B 0.9900 .
O3 Dy1 2.372(3) 40_446
C5 C8 1.484(8) .
C5 C6 1.531(6) .
C5 C7 1.551(7) .
C6 H6A 0.9800 .
C6 H6B 0.9800 .
C6 H6C 0.9800 .
C7 H7A 0.9800 .
C7 H7B 0.9800 .
C7 H7C 0.9800 .
C8 H8A 0.9800 .
C8 H8B 0.9800 .
C8 H8C 0.9800 .
O4 C9 1.283(5) .
O5 C9 1.253(5) .
C9 C10 1.527(5) .
C10 C13B 1.457(15) .
C10 C12A 1.471(11) .
C10 C13A 1.481(11) .
C10 C11A 1.579(11) .
C10 C11B 1.581(13) .
C10 C12B 1.585(15) .
C11A H11A 0.9800 .
C11A H11B 0.9800 .
C11A H11C 0.9800 .
C12A H12A 0.9800 .
C12A H12B 0.9800 .
C12A H12C 0.9800 .
C13A H13A 0.9800 .
C13A H13B 0.9800 .
C13A H13C 0.9800 .
C11B H11D 0.9800 .
C11B H11E 0.9800 .
C11B H11F 0.9800 .
C12B H12D 0.9800 .
C12B H12E 0.9800 .
C12B H12F 0.9800 .
C13B H13D 0.9800 .
C13B H13E 0.9800 .
C13B H13F 0.9800 .
O6 C14 1.285(5) .
O7 C14 1.253(5) .
O7 Dy1 2.387(3) 40_446
C14 C15 1.531(6) .
C15 C17 1.505(8) .
C15 C16 1.506(7) .
C15 C18 1.543(7) .
C16 H16A 0.9800 .
C16 H16B 0.9800 .
C16 H16C 0.9800 .
C17 H17A 0.9800 .
C17 H17B 0.9800 .
C17 H17C 0.9800 .
C18 H18A 0.9800 .
C18 H18B 0.9800 .
C18 H18C 0.9800 .
N2 C19 1.181(6) .
N2 Dy1 2.509(3) 15_456
C19 O8 1.187(6) .
C32 C31 1.48(2) .
C32 H32A 0.9800 .
C32 H32B 0.9800 .
C32 H32C 0.9800 .
C31 N31 1.101(16) .

loop_
_geom_hbond_atom_site_label_D
_geom_hbond_atom_site_label_H
_geom_hbond_atom_site_label_A
_geom_hbond_distance_DH
_geom_hbond_distance_HA
_geom_hbond_distance_DA
_geom_hbond_angle_DHA
O1 H1 N31 0.82(3) 2.28(4) 3.029(12) 152(4)
